data_2006229
loop_
_publ_author_name
'Warda, Salam A.'

_publ_section_title
;
 A (4-Ethylpyridine)(<i>N</i>-salicylideneglycinato)copper(II) Tetramer
;
_journal_issue 6
_journal_name_full 'Acta Crystallographica Section C'
_journal_page_first 697
_journal_page_last 699
_journal_paper_doi 10.1107/S0108270197002692
_journal_volume 53
_journal_year 1997
_chemical_formula_iupac '[Cu(C9 H7 N1 O3)(C7 H9 N)]4'
_chemical_formula_structural '(C9H7CuNO3 C7H9N)~4~'
_chemical_formula_sum 'C64 H64 Cu4 N8 O12'
_chemical_formula_weight 5962.2
_chemical_name_systematic
;
 (4-Ethylpyridine)(N-salicylideneglycinato)copper(II) Tetramer
;
_space_group_IT_number 88
_symmetry_cell_setting tetragonal
_symmetry_space_group_name_Hall '-I 4ad'
_symmetry_space_group_name_H-M 'I 41/a :2'
_audit_creation_method 'SHELXL96 (Sheldrick, 1996)'
_cell_angle_alpha 90.00
_cell_angle_beta 90.00
_cell_angle_gamma 90.00
_cell_formula_units_Z 4
_cell_length_a 28.6630(7)
_cell_length_b 28.6630(7)
_cell_length_c 7.25719(10)
_cell_measurement_reflns_used 25
_cell_measurement_temperature 293(2)
_cell_measurement_theta_max 46.27
_cell_measurement_theta_min 28.74
_cell_volume 5962.3(2)
_computing_cell_refinement 'CAD4 EXPRESS'
_computing_data_collection 'CAD4 EXPRESS (Enraf-Nonius, 1994)'
_computing_data_reduction 'XCAD4 (Harms, 1993)'
_computing_molecular_graphics 'XP (Siemens, 1994), SHELXTL (Sheldrick, 1994)'
_computing_publication_material SHELXL-96
_computing_structure_refinement 'SHELXL-96 (Sheldrick,1996)'
_computing_structure_solution 'SHELXS86 (Sheldrick, 1985)'
_diffrn_ambient_temperature 293(2)
_diffrn_measurement_device 'Enraf Nonius CAD4'
_diffrn_measurement_method '\w-2\q scans'
_diffrn_radiation_monochromator graphite
_diffrn_radiation_source 'fine-focus sealed tube'
_diffrn_radiation_type CuK\a
_diffrn_radiation_wavelength 1.54178
_diffrn_reflns_av_R_equivalents 0.0336
_diffrn_reflns_av_sigmaI/netI 0.0158
_diffrn_reflns_limit_h_max 0
_diffrn_reflns_limit_h_min -32
_diffrn_reflns_limit_k_max 32
_diffrn_reflns_limit_k_min 0
_diffrn_reflns_limit_l_max 0
_diffrn_reflns_limit_l_min -8
_diffrn_reflns_number 2315
_diffrn_reflns_theta_max 59.88
_diffrn_reflns_theta_min 3.08
_diffrn_standards_decay_% 0
_diffrn_standards_interval_time 120
_diffrn_standards_number 2
_exptl_absorpt_coefficient_mu 2.194
_exptl_absorpt_correction_T_max 0.769
_exptl_absorpt_correction_T_min 0.364
_exptl_absorpt_correction_type 'empirically with \y scans'
_exptl_crystal_colour 'Dark green'
_exptl_crystal_density_diffrn 1.550
_exptl_crystal_description Prism
_exptl_crystal_F_000 2864
_exptl_crystal_size_max 0.205
_exptl_crystal_size_mid 0.125
_exptl_crystal_size_min 0.120
_refine_diff_density_max 0.613
_refine_diff_density_min -0.465
_refine_ls_extinction_coef 0.00044(5)
_refine_ls_extinction_method 'SHELXL96 (Sheldrick, 1996)'
_refine_ls_goodness_of_fit_all 1.124
_refine_ls_goodness_of_fit_obs 1.153
_refine_ls_hydrogen_treatment 'H atoms riding'
_refine_ls_matrix_type full
_refine_ls_number_parameters 200
_refine_ls_number_reflns 2205
_refine_ls_number_restraints 0
_refine_ls_restrained_S_all 1.124
_refine_ls_restrained_S_obs 1.153
_refine_ls_R_factor_all 0.0475
_refine_ls_R_factor_obs .0435
_refine_ls_shift/esd_max 0.001
_refine_ls_shift/esd_mean 0.000
_refine_ls_structure_factor_coef Fsqd
_refine_ls_weighting_details 'w = 1/[\s^2^(Fo^2^)+(0.0768P)^2^+10.6290P] where P=(Fo^2^+2Fc^2^)/3'
_refine_ls_weighting_scheme calc
_refine_ls_wR_factor_all 0.1254
_refine_ls_wR_factor_obs .1225
_reflns_number_observed 2015
_reflns_number_total 2205
_reflns_observed_criterion >2sigma(I)
_cod_data_source_file jz1191.cif
_cod_data_source_block tet_1
_cod_depositor_comments
;
The following automatic conversions were performed:
'_symmetry_cell_setting' value 'Tetragonal' changed to 'tetragonal'
according to '/home/saulius/struct/CIF-dictionaries/cif_core.dic'
dictionary named 'cif_core.dic' version 2.4.1 from 2010-06-29.

Automatic conversion script
Id: cif_fix_enum 1527 2010-12-29 10:47:43Z saulius 

The following automatic conversions were performed:

'_symmetry_cell_setting' value 'Tetragonal' changed to 'tetragonal'
according to /home/saulius/struct/CIF-dictionaries/cif_core.dic
dictionary named 'cif_core.dic' version 2.4.1 from 2010-06-29.

Automatic conversion script
Id: cif_fix_values 1715 2011-07-08 13:25:40Z adriana 

The following automatic conversions were performed:

'_refine_ls_weighting_scheme' value 'calc w =
1/[\s^2^(Fo^2^)+(0.0768P)^2^+10.6290P] where P=(Fo^2^+2Fc^2^)/3' was
changed to 'calc'. New tag '_refine_ls_weighting_details' was
created. The value of the new tag was set to 'w =
1/[\s^2^(Fo^2^)+(0.0768P)^2^+10.6290P] where P=(Fo^2^+2Fc^2^)/3'.

Automatic conversion script
Id: cif_fix_values 3143 2015-03-26 13:38:13Z robertas 
;
_cod_original_sg_symbol_H-M 'I 41/a'
_cod_database_code 2006229

loop_
_symmetry_equiv_pos_as_xyz
'x, y, z'
'-x+1/2, -y, z+1/2'
'-y+3/4, x+1/4, z+1/4'
'y+3/4, -x+3/4, z+3/4'
'x+1/2, y+1/2, z+1/2'
'-x+1, -y+1/2, z+1'
'-y+5/4, x+3/4, z+3/4'
'y+5/4, -x+5/4, z+5/4'
'-x, -y, -z'
'x-1/2, y, -z-1/2'
'y-3/4, -x-1/4, -z-1/4'
'-y-3/4, x-3/4, -z-3/4'
'-x+1/2, -y+1/2, -z+1/2'
'x, y+1/2, -z'
'y-1/4, -x+1/4, -z+1/4'
'-y-1/4, x-1/4, -z-1/4'

loop_
_atom_site_aniso_label
_atom_site_aniso_U_11
_atom_site_aniso_U_22
_atom_site_aniso_U_33
_atom_site_aniso_U_12
_atom_site_aniso_U_13
_atom_site_aniso_U_23
Cu .0470(4) .0393(3) .0209(3) -.00323(19) -.01006(19) .00121(18)
N1 .0404(14) .0422(15) .0206(13) -.0017(11) -.0023(11) -.0014(11)
O1 .0718(17) .0472(14) .0315(13) -.0148(12) -.0198(12) .0071(11)
C1 .0487(19) .0382(18) .0336(18) .0048(14) -.0032(15) .0046(14)
N2 .0416(15) .0407(14) .0221(13) .0006(11) -.0037(11) .0018(11)
C2 .055(2) .046(2) .055(2) -.0059(16) -.0094(18) .0008(18)
O2 .0593(15) .0436(13) .0327(13) -.0027(11) -.0137(11) -.0008(10)
C3 .061(2) .044(2) .063(3) -.0033(17) .010(2) .0109(19)
O3 .0803(18) .0446(14) .0280(12) -.0136(12) -.0048(12) -.0030(10)
C4 .070(3) .051(2) .042(2) .0071(18) .0141(19) .0135(17)
C5 .053(2) .049(2) .0297(18) .0093(16) .0022(15) .0042(15)
C6 .0425(17) .0401(17) .0222(16) .0074(13) .0023(13) .0023(13)
C7 .0428(17) .0463(18) .0183(15) .0057(13) -.0046(13) -.0014(14)
C8 .050(2) .049(2) .0281(17) -.0089(15) -.0091(14) -.0013(14)
C9 .0501(19) .0437(19) .0172(14) -.0057(15) .0042(14) -.0039(13)
C10 .049(2) .051(2) .0320(18) -.0107(15) -.0086(15) .0071(15)
C11 .052(2) .049(2) .0301(18) -.0027(16) -.0069(15) .0123(15)
C12 .0453(19) .0499(19) .0238(16) .0079(15) -.0063(14) .0013(14)
C13 .0472(19) .0492(19) .0321(18) -.0092(15) -.0123(15) .0060(15)
C14 .0459(19) .0466(19) .0261(16) -.0059(15) -.0069(14) .0075(14)
C15 .061(2) .068(2) .0319(19) .0008(19) -.0166(17) .0092(17)
C16 .113(4) .081(3) .053(3) -.014(3) -.050(3) .009(2)

loop_
_atom_site_label
_atom_site_fract_x
_atom_site_fract_y
_atom_site_fract_z
_atom_site_U_iso_or_equiv
_atom_site_thermal_displace_type
_atom_site_calc_flag
_atom_site_refinement_flags
_atom_site_occupancy
_atom_site_disorder_group
_atom_site_type_symbol
Cu .37617(2) .68736(2) -.34303(6) .0357(3) Uani d . 1 . Cu
N1 .41124(9) .68678(9) -.1164(3) .0344(6) Uani d . 1 . N
O1 .34926(9) .62762(8) -.2935(3) .0502(7) Uani d . 1 . O
C1 .34876(12) .60566(11) -.1356(5) .0401(8) Uani d . 1 . C
N2 .33638(9) .69614(9) -.5653(3) .0348(6) Uani d . 1 . N
C2 .31934(13) .56658(13) -.1139(6) .0517(9) Uani d . 1 . C
H2 .3012 .5569 -.2129 .062 Uiso calc R 1 . H
O2 .38921(9) .75579(8) -.3301(3) .0452(6) Uani d . 1 . O
C3 .31672(14) .54250(13) .0487(6) .0559(10) Uani d . 1 . C
H3 .2970 .5168 .0573 .067 Uiso calc R 1 . H
O3 .43752(10) .80643(8) -.1976(3) .0510(7) Uani d . 1 . O
C4 .34297(14) .55560(13) .2012(6) .0545(10) Uani d . 1 . C
H4 .3406 .5393 .3116 .065 Uiso calc R 1 . H
C5 .37238(12) .59314(12) .1850(5) .0440(8) Uani d . 1 . C
H5 .3904 .6019 .2856 .053 Uiso calc R 1 . H
C6 .37595(11) .61865(11) .0202(4) .0349(7) Uani d . 1 . C
C7 .40544(11) .65867(11) .0196(4) .0358(7) Uani d . 1 . C
H7 .4219 .6650 .1271 .043 Uiso calc R 1 . H
C8 .44079(12) .72756(12) -.0994(5) .0423(8) Uani d . 1 . C
H8A .4722 .7201 -.1395 .051 Uiso calc R 1 . H
H8B .4422 .7374 .0284 .051 Uiso calc R 1 . H
C9 .42096(12) .76701(11) -.2181(4) .0370(7) Uani d . 1 . C
C10 .34546(12) .73137(13) -.6815(5) .0440(8) Uani d . 1 . C
H10 .3691 .7523 -.6520 .053 Uiso calc R 1 . H
C11 .32102(12) .73780(12) -.8430(5) .0438(8) Uani d . 1 . C
H11 .3286 .7625 -.9207 .053 Uiso calc R 1 . H
C12 .28528(12) .70761(12) -.8897(4) .0397(8) Uani d . 1 . C
C13 .27560(12) .67217(12) -.7679(5) .0428(8) Uani d . 1 . C
H13 .2517 .6512 -.7932 .051 Uiso calc R 1 . H
C14 .30136(12) .66762(12) -.6082(4) .0395(8) Uani d . 1 . C
H14 .2939 .6436 -.5271 .047 Uiso calc R 1 . H
C15 .25948(14) .71450(15) -1.0685(5) .0538(10) Uani d . 1 . C
H15A .2424 .7436 -1.0603 .065 Uiso calc R 1 . H
H15B .2824 .7180 -1.1658 .065 Uiso calc R 1 . H
C16 .2263(2) .67758(17) -1.1251(7) .0823(16) Uani d . 1 . C
H16A .2122 .6859 -1.2405 .124 Uiso calc R 1 . H
H16B .2025 .6743 -1.0330 .124 Uiso calc R 1 . H
H16C .2427 .6485 -1.1384 .124 Uiso calc R 1 . H

loop_
_atom_type_symbol
_atom_type_description
_atom_type_scat_dispersion_real
_atom_type_scat_dispersion_imag
_atom_type_scat_source
C C 0.0181 0.0091 'International Tables Vol C Tables 4.2.6.8 and 6.1.1.4'
H H 0.0000 0.0000 'International Tables Vol C Tables 4.2.6.8 and 6.1.1.4'
N N 0.0311 0.0180 'International Tables Vol C Tables 4.2.6.8 and 6.1.1.4'
O O 0.0492 0.0322 'International Tables Vol C Tables 4.2.6.8 and 6.1.1.4'
Cu Cu -1.9646 0.5888 'International Tables Vol C Tables 4.2.6.8 and 6.1.1.4'

loop_
_geom_angle_atom_site_label_1
_geom_angle_atom_site_label_2
_geom_angle_atom_site_label_3
_geom_angle_site_symmetry_3
_geom_angle
_geom_angle_publ_flag
O1 Cu N1 . 92.42(10) y
O1 Cu N2 . 91.98(10) y
N1 Cu N2 . 172.24(11) y
O1 Cu O2 . 160.98(11) y
N1 Cu O2 . 82.59(10) y
N2 Cu O2 . 91.21(10) y
O1 Cu O3 12_765 115.78(11) y
N1 Cu O3 12_765 96.75(10) y
N2 Cu O3 12_765 87.08(9) y
O2 Cu O3 12_765 83.11(10) y
C7 N1 C8 . 121.1(3) ?
C7 N1 Cu . 126.4(2) ?
C8 N1 Cu . 111.8(2) ?
C1 O1 Cu . 126.9(2) ?
O1 C1 C2 . 119.1(3) ?
O1 C1 C6 . 124.4(3) ?
C2 C1 C6 . 116.5(3) ?
C14 N2 C10 . 117.5(3) ?
C14 N2 Cu . 122.9(2) ?
C10 N2 Cu . 119.5(2) ?
C3 C2 C1 . 122.0(4) ?
C9 O2 Cu . 114.5(2) ?
C2 C3 C4 . 121.3(3) ?
C5 C4 C3 . 118.4(3) ?
C4 C5 C6 . 121.7(3) ?
C5 C6 C1 . 120.0(3) ?
C5 C6 C7 . 117.7(3) ?
C1 C6 C7 . 122.2(3) ?
N1 C7 C6 . 125.7(3) ?
N1 C8 C9 . 109.3(3) ?
O3 C9 O2 . 126.0(3) ?
O3 C9 C8 . 117.8(3) ?
O2 C9 C8 . 116.2(3) ?
N2 C10 C11 . 122.5(3) ?
C10 C11 C12 . 120.1(3) ?
C13 C12 C11 . 117.0(3) ?
C13 C12 C15 . 123.5(3) ?
C11 C12 C15 . 119.5(3) ?
C12 C13 C14 . 120.1(3) ?
N2 C14 C13 . 122.8(3) ?
C16 C15 C12 . 117.4(3) ?

loop_
_geom_bond_atom_site_label_1
_geom_bond_atom_site_label_2
_geom_bond_site_symmetry_2
_geom_bond_distance
_geom_bond_publ_flag
Cu O1 . 1.912(2) y
Cu N1 . 1.927(3) y
Cu N2 . 1.992(2) y
Cu O2 . 1.999(2) y
Cu O3 12_765 2.458(2) y
N1 C7 . 1.285(4) ?
N1 C8 . 1.449(4) ?
O1 C1 . 1.308(4) ?
C1 C2 . 1.411(5) ?
C1 C6 . 1.422(5) ?
N2 C14 . 1.331(4) ?
N2 C10 . 1.341(4) ?
C2 C3 . 1.369(6) ?
O2 C9 . 1.262(4) ?
C3 C4 . 1.390(6) ?
O3 C9 . 1.235(4) ?
C4 C5 . 1.372(5) ?
C5 C6 . 1.405(5) ?
C6 C7 . 1.425(5) ?
C8 C9 . 1.531(5) ?
C10 C11 . 1.378(5) ?
C11 C12 . 1.383(5) ?
C12 C13 . 1.374(5) ?
C12 C15 . 1.506(5) ?
C13 C14 . 1.381(5) ?
C15 C16 . 1.481(6) ?

loop_
_geom_torsion_atom_site_label_1
_geom_torsion_atom_site_label_2
_geom_torsion_atom_site_label_3
_geom_torsion_atom_site_label_4
_geom_torsion_site_symmetry_1
_geom_torsion
O1 Cu N1 C7 . -13.1(3)
N2 Cu N1 C7 . 111.3(8)
O2 Cu N1 C7 . 148.4(3)
O3 Cu N1 C7 12_765 -129.5(3)
O1 Cu N1 C8 . 177.0(2)
N2 Cu N1 C8 . -58.6(9)
O2 Cu N1 C8 . -21.4(2)
O3 Cu N1 C8 12_765 60.7(2)
N1 Cu O1 C1 . 15.1(3)
N2 Cu O1 C1 . -158.5(3)
O2 Cu O1 C1 . -59.0(5)
O3 Cu O1 C1 12_765 113.8(3)
Cu O1 C1 C2 . 167.0(3)
Cu O1 C1 C6 . -12.4(5)
O1 Cu N2 C14 . 9.0(3)
N1 Cu N2 C14 . -115.5(8)
O2 Cu N2 C14 . -152.3(3)
O3 Cu N2 C14 12_765 124.7(3)
O1 Cu N2 C10 . -169.2(3)
N1 Cu N2 C10 . 66.4(9)
O2 Cu N2 C10 . 29.6(3)
O3 Cu N2 C10 12_765 -53.4(3)
O1 C1 C2 C3 . -179.1(3)
C6 C1 C2 C3 . 0.4(5)
O1 Cu O2 C9 . 91.0(4)
N1 Cu O2 C9 . 15.3(2)
N2 Cu O2 C9 . -169.3(2)
O3 Cu O2 C9 12_765 -82.4(2)
C1 C2 C3 C4 . 0.3(6)
C2 C3 C4 C5 . -0.9(6)
C3 C4 C5 C6 . 0.9(5)
C4 C5 C6 C1 . -0.2(5)
C4 C5 C6 C7 . 176.5(3)
O1 C1 C6 C5 . 179.0(3)
C2 C1 C6 C5 . -0.5(5)
O1 C1 C6 C7 . 2.5(5)
C2 C1 C6 C7 . -177.0(3)
C8 N1 C7 C6 . 177.6(3)
Cu N1 C7 C6 . 8.6(5)
C5 C6 C7 N1 . -177.1(3)
C1 C6 C7 N1 . -0.5(5)
C7 N1 C8 C9 . -146.8(3)
Cu N1 C8 C9 . 23.7(3)
Cu O2 C9 O3 . 173.8(3)
Cu O2 C9 C8 . -5.4(4)
N1 C8 C9 O3 . 168.9(3)
N1 C8 C9 O2 . -11.9(4)
C14 N2 C10 C11 . -2.0(5)
Cu N2 C10 C11 . 176.2(3)
N2 C10 C11 C12 . 0.7(6)
C10 C11 C12 C13 . 0.6(5)
C10 C11 C12 C15 . -178.8(3)
C11 C12 C13 C14 . -0.6(5)
C15 C12 C13 C14 . 178.8(3)
C10 N2 C14 C13 . 2.1(5)
Cu N2 C14 C13 . -176.1(3)
C12 C13 C14 N2 . -0.8(6)
C13 C12 C15 C16 . -8.0(6)
C11 C12 C15 C16 . 171.4(4)
